data_4112586
loop_
_publ_author_name
'Garth R. Giesbrecht'
'John C. Gordon'
'David L. Clark'
'P. Jeffrey Hay'
'Brian L. Scott'
'C. Drew Tait'

_publ_contact_author
;
John C. Gordon
MS J514
Los Alamos National Laboratory
Los Alamos, New Mexico  87545
;
_publ_contact_author_email jgordon@lanl.gov
_publ_section_title
;
 A Comparative Study of \p-Arene-Bridged Lanthanum Arylamide and Aryloxide
 Dimers. Solution Behavior, Exchange Mechanisms, and X-ray Crystal
 Structures of La2(NH-2,6-iPr2C6H3)6, La(NH-2,6-iPr2C6H3)3(THF)3, and
 La(NH-2,6-iPr2C6H3)3(py)2
;
_journal_name_full 'Journal of the American Chemical Society'
_journal_page_first 6387
_journal_page_last 6401
_journal_paper_doi 10.1021/ja0398262
_journal_volume 126
_journal_year 2004
_chemical_formula_sum 'C52 H86 La N3 O4'
_chemical_formula_weight 956.15
_chemical_name_systematic
; 
 ? 
;
_space_group_IT_number 4
_symmetry_cell_setting monoclinic
_symmetry_space_group_name_Hall 'P 2yb'
_symmetry_space_group_name_H-M 'P 1 21 1'
_atom_sites_solution_hydrogens geom
_atom_sites_solution_primary direct
_atom_sites_solution_secondary difmap
_audit_creation_method SHELXL-97
_cell_angle_alpha 90.00
_cell_angle_beta 119.253(3)
_cell_angle_gamma 90.00
_cell_formula_units_Z 2
_cell_length_a 13.137(4)
_cell_length_b 16.922(4)
_cell_length_c 13.442(3)
_cell_measurement_temperature 203(2)
_cell_volume 2607.1(12)
_computing_cell_refinement 'Bruker SAINT (v. 5.00, Bruker 1998)'
_computing_data_collection 'Siemens SMART (v. 4.202, Siemens 1996)'
_computing_data_reduction 'Bruker SAINT (v. 5.00, Bruker 1998)'
_computing_molecular_graphics 'Bruker AXS SHEXTL (v. 5.10)'
_computing_publication_material 'SHELXL-97 (Sheldrick, 1997)'
_computing_structure_refinement 'SHELXL-97 (Sheldrick, 1997)'
_computing_structure_solution 'SHELXS-97 (Sheldrick, 1990)'
_diffrn_ambient_temperature 203(2)
_diffrn_measured_fraction_theta_full 0.996
_diffrn_measured_fraction_theta_max 0.996
_diffrn_measurement_device_type 'Bruker P4/CCD'
_diffrn_measurement_method '\f scans'
_diffrn_radiation_monochromator graphite
_diffrn_radiation_source 'fine-focus sealed tube'
_diffrn_radiation_type MoK\a
_diffrn_radiation_wavelength 0.71073
_diffrn_reflns_av_R_equivalents 0.0357
_diffrn_reflns_av_sigmaI/netI 0.0514
_diffrn_reflns_limit_h_max 15
_diffrn_reflns_limit_h_min -15
_diffrn_reflns_limit_k_max 20
_diffrn_reflns_limit_k_min -20
_diffrn_reflns_limit_l_max 14
_diffrn_reflns_limit_l_min -16
_diffrn_reflns_number 16872
_diffrn_reflns_theta_full 25.36
_diffrn_reflns_theta_max 25.36
_diffrn_reflns_theta_min 1.74
_diffrn_standards_decay_% '< 2'
_exptl_absorpt_coefficient_mu 0.862
_exptl_absorpt_correction_T_max 0.8888
_exptl_absorpt_correction_T_min 0.7820
_exptl_absorpt_correction_type empirical
_exptl_absorpt_process_details 'SADABS, (Sheldrick, 1996)'
_exptl_crystal_colour colorless
_exptl_crystal_density_diffrn 1.218
_exptl_crystal_description octahedron
_exptl_crystal_F_000 1016
_exptl_crystal_size_max 0.30
_exptl_crystal_size_mid 0.20
_exptl_crystal_size_min 0.14
_refine_diff_density_max 0.988
_refine_diff_density_min -1.084
_refine_diff_density_rms 0.076
_refine_ls_abs_structure_details 'Flack H D (1983), Acta Cryst. A39, 876-881'
_refine_ls_abs_structure_Flack 0.037(16)
_refine_ls_extinction_method none
_refine_ls_goodness_of_fit_ref 1.274
_refine_ls_hydrogen_treatment mixed
_refine_ls_matrix_type full
_refine_ls_number_parameters 506
_refine_ls_number_reflns 9402
_refine_ls_number_restraints 1
_refine_ls_restrained_S_all 1.274
_refine_ls_R_factor_all 0.0554
_refine_ls_R_factor_gt 0.0480
_refine_ls_shift/su_max 0.002
_refine_ls_shift/su_mean 0.000
_refine_ls_structure_factor_coef Fsqd
_refine_ls_weighting_details 'calc w=1/[\s^2^(Fo^2^)+(0.0419P)^2^+0.0000P] where P=(Fo^2^+2Fc^2^)/3'
_refine_ls_weighting_scheme calc
_refine_ls_wR_factor_gt 0.0956
_refine_ls_wR_factor_ref 0.0973
_reflns_number_gt 8545
_reflns_number_total 9402
_reflns_threshold_expression >2sigma(I)
_cod_data_source_file ja0398262si20031126_061303_2.cif
_cod_data_source_block ccd716as
_cod_original_cell_volume 2607.3(11)
_cod_original_sg_symbol_H-M 'P 21'
_cod_database_code 4112586

loop_
_symmetry_equiv_pos_as_xyz
'x, y, z'
'-x, y+1/2, -z'

loop_
_atom_site_label
_atom_site_type_symbol
_atom_site_fract_x
_atom_site_fract_y
_atom_site_fract_z
_atom_site_U_iso_or_equiv
_atom_site_adp_type
_atom_site_occupancy
_atom_site_symmetry_multiplicity
_atom_site_calc_flag
_atom_site_refinement_flags
La1 La 1.34716(2) 0.17315(2) 1.18525(2) 0.03077(8) Uani 1 1 d .
N1 N 1.4909(5) 0.2428(3) 1.3468(5) 0.0462(13) Uani 1 1 d .
N2 N 1.3540(4) 0.2211(3) 1.0205(5) 0.0421(12) Uani 1 1 d .
N3 N 1.1680(4) 0.1782(5) 1.1910(4) 0.0432(11) Uani 1 1 d .
C1 C 1.6056(5) 0.2720(3) 1.3972(4) 0.0367(12) Uani 1 1 d .
C2 C 1.6320(5) 0.3327(3) 1.3401(5) 0.0368(12) Uani 1 1 d .
C2A C 1.5352(5) 0.3701(4) 1.2316(5) 0.0492(15) Uani 1 1 d .
H2A H 1.4748 0.3297 1.1939 0.059 Uiso 1 1 calc R
C2C C 1.5732(7) 0.3953(6) 1.1468(6) 0.083(3) Uani 1 1 d .
H2C1 H 1.5081 0.4182 1.0811 0.125 Uiso 1 1 calc R
H2C2 H 1.6009 0.3501 1.1240 0.125 Uiso 1 1 calc R
H2C3 H 1.6346 0.4336 1.1815 0.125 Uiso 1 1 calc R
C2B C 1.4794(7) 0.4375(4) 1.2618(8) 0.087(3) Uani 1 1 d .
H2B1 H 1.4555 0.4193 1.3148 0.130 Uiso 1 1 calc R
H2B2 H 1.4126 0.4564 1.1939 0.130 Uiso 1 1 calc R
H2B3 H 1.5348 0.4797 1.2957 0.130 Uiso 1 1 calc R
C3 C 1.7446(5) 0.3592(3) 1.3853(5) 0.0442(14) Uani 1 1 d .
H3 H 1.7609 0.3990 1.3475 0.053 Uiso 1 1 calc R
C4 C 1.8356(6) 0.3287(4) 1.4857(5) 0.0542(16) Uani 1 1 d .
H4 H 1.9116 0.3469 1.5141 0.065 Uiso 1 1 calc R
C5 C 1.8098(6) 0.2708(4) 1.5415(5) 0.0549(16) Uani 1 1 d .
H5 H 1.8694 0.2512 1.6099 0.066 Uiso 1 1 calc R
C6 C 1.6974(5) 0.2401(3) 1.4998(4) 0.0405(13) Uani 1 1 d .
C6A C 1.6746(5) 0.1721(7) 1.5609(4) 0.0575(14) Uani 1 1 d .
H6A H 1.6117 0.1402 1.5021 0.069 Uiso 1 1 calc R
C6C C 1.6300(7) 0.2031(4) 1.6401(6) 0.071(2) Uani 1 1 d .
H6C1 H 1.6154 0.1594 1.6768 0.106 Uiso 1 1 calc R
H6C2 H 1.5591 0.2322 1.5962 0.106 Uiso 1 1 calc R
H6C3 H 1.6878 0.2371 1.6967 0.106 Uiso 1 1 calc R
C6B C 1.7773(7) 0.1175(4) 1.6259(7) 0.075(2) Uani 1 1 d .
H6B1 H 1.7558 0.0764 1.6613 0.113 Uiso 1 1 calc R
H6B2 H 1.8416 0.1470 1.6834 0.113 Uiso 1 1 calc R
H6B3 H 1.7998 0.0945 1.5742 0.113 Uiso 1 1 calc R
C7 C 1.3037(5) 0.2639(3) 0.9205(4) 0.0356(12) Uani 1 1 d .
C8 C 1.1898(6) 0.2964(4) 0.8811(6) 0.0393(15) Uani 1 1 d .
C8A C 1.1325(5) 0.2847(4) 0.9548(6) 0.0433(14) Uani 1 1 d .
H8A H 1.1510 0.2310 0.9859 0.052 Uiso 1 1 calc R
C8C C 0.9999(5) 0.2931(4) 0.8919(6) 0.0556(16) Uani 1 1 d .
H8C1 H 0.9710 0.2848 0.9443 0.083 Uiso 1 1 calc R
H8C2 H 0.9664 0.2545 0.8319 0.083 Uiso 1 1 calc R
H8C3 H 0.9789 0.3451 0.8598 0.083 Uiso 1 1 calc R
C8B C 1.1838(6) 0.3418(4) 1.0555(6) 0.0462(18) Uani 1 1 d .
H8B1 H 1.1476 0.3331 1.1018 0.069 Uiso 1 1 calc R
H8B2 H 1.1696 0.3952 1.0277 0.069 Uiso 1 1 calc R
H8B3 H 1.2663 0.3332 1.1004 0.069 Uiso 1 1 calc R
C9 C 1.1365(5) 0.3374(4) 0.7783(5) 0.0494(15) Uani 1 1 d .
H9 H 1.0618 0.3574 0.7523 0.059 Uiso 1 1 calc R
C10 C 1.1903(6) 0.3495(4) 0.7138(5) 0.0529(16) Uani 1 1 d .
H10 H 1.1524 0.3773 0.6455 0.063 Uiso 1 1 calc R
C11 C 1.3008(6) 0.3200(4) 0.7516(5) 0.0561(16) Uani 1 1 d .
H11 H 1.3376 0.3288 0.7085 0.067 Uiso 1 1 calc R
C12 C 1.3595(5) 0.2768(3) 0.8540(5) 0.0431(13) Uani 1 1 d .
C12A C 1.4781(5) 0.2408(4) 0.8861(6) 0.0493(15) Uani 1 1 d .
H12A H 1.5181 0.2313 0.9685 0.059 Uiso 1 1 calc R
C12B C 1.4624(7) 0.1611(6) 0.8285(7) 0.077(2) Uani 1 1 d .
H12B H 1.5375 0.1385 0.8508 0.115 Uiso 1 1 calc R
H12C H 1.4205 0.1680 0.7473 0.115 Uiso 1 1 calc R
H12D H 1.4193 0.1266 0.8510 0.115 Uiso 1 1 calc R
C12C C 1.5573(7) 0.2935(4) 0.8615(7) 0.073(2) Uani 1 1 d .
H12E H 1.6301 0.2670 0.8848 0.110 Uiso 1 1 calc R
H12F H 1.5713 0.3421 0.9029 0.110 Uiso 1 1 calc R
H12G H 1.5203 0.3045 0.7813 0.110 Uiso 1 1 calc R
C13 C 1.0764(4) 0.2105(3) 1.2013(5) 0.0378(13) Uani 1 1 d .
C14 C 1.0944(5) 0.2733(3) 1.2742(5) 0.0398(13) Uani 1 1 d .
C14A C 1.2164(6) 0.3079(3) 1.3442(6) 0.0519(15) Uani 1 1 d .
H14A H 1.2606 0.2952 1.3050 0.062 Uiso 1 1 calc R
C14B C 1.2169(8) 0.3976(4) 1.3567(8) 0.085(3) Uani 1 1 d .
H14B H 1.1759 0.4215 1.2826 0.128 Uiso 1 1 calc R
H14C H 1.2960 0.4164 1.3954 0.128 Uiso 1 1 calc R
H14D H 1.1793 0.4115 1.4001 0.128 Uiso 1 1 calc R
C14C C 1.2794(6) 0.2708(5) 1.4618(6) 0.079(2) Uani 1 1 d .
H14E H 1.3563 0.2930 1.5038 0.119 Uiso 1 1 calc R
H14F H 1.2852 0.2148 1.4545 0.119 Uiso 1 1 calc R
H14G H 1.2367 0.2812 1.5014 0.119 Uiso 1 1 calc R
C15 C 1.0019(6) 0.3027(3) 1.2871(5) 0.0491(15) Uani 1 1 d .
H15 H 1.0152 0.3441 1.3375 0.059 Uiso 1 1 calc R
C16 C 0.8928(6) 0.2715(4) 1.2271(6) 0.0565(17) Uani 1 1 d .
H16 H 0.8329 0.2902 1.2389 0.068 Uiso 1 1 calc R
C17 C 0.8712(5) 0.2128(4) 1.1499(6) 0.0493(15) Uani 1 1 d .
H17 H 0.7955 0.1939 1.1065 0.059 Uiso 1 1 calc R
C18 C 0.9598(4) 0.1803(6) 1.1342(4) 0.0376(12) Uani 1 1 d .
C18A C 0.9364(5) 0.1104(4) 1.0555(5) 0.0519(15) Uani 1 1 d .
H18A H 0.9905 0.1142 1.0251 0.062 Uiso 1 1 calc R
C18B C 0.9644(6) 0.0331(4) 1.1244(7) 0.0648(19) Uani 1 1 d .
H18B H 0.9496 -0.0111 1.0743 0.097 Uiso 1 1 calc R
H18C H 0.9161 0.0291 1.1594 0.097 Uiso 1 1 calc R
H18D H 1.0450 0.0330 1.1823 0.097 Uiso 1 1 calc R
C18C C 0.8117(6) 0.1070(5) 0.9527(6) 0.074(2) Uani 1 1 d .
H18E H 0.8041 0.0612 0.9075 0.112 Uiso 1 1 calc R
H18F H 0.7973 0.1536 0.9071 0.112 Uiso 1 1 calc R
H18G H 0.7563 0.1041 0.9796 0.112 Uiso 1 1 calc R
C19 C 1.1775(8) 0.0612(5) 0.9221(6) 0.068(3) Uani 1 1 d .
H19A H 1.2343 0.0708 0.8971 0.081 Uiso 1 1 calc R
H19B H 1.1240 0.1056 0.8986 0.081 Uiso 1 1 calc R
C20 C 1.1151(12) -0.0102(6) 0.8726(8) 0.137(5) Uani 1 1 d .
H20A H 1.0336 0.0017 0.8215 0.165 Uiso 1 1 calc R
H20B H 1.1466 -0.0356 0.8288 0.165 Uiso 1 1 calc R
C21 C 1.1250(10) -0.0607(5) 0.9586(8) 0.109(4) Uani 1 1 d .
H21A H 1.1506 -0.1126 0.9495 0.131 Uiso 1 1 calc R
H21B H 1.0503 -0.0660 0.9563 0.131 Uiso 1 1 calc R
C22 C 1.2114(7) -0.0252(4) 1.0673(7) 0.055(2) Uani 1 1 d .
H22A H 1.1809 -0.0232 1.1200 0.066 Uiso 1 1 calc R
H22B H 1.2824 -0.0564 1.1015 0.066 Uiso 1 1 calc R
C23 C 1.6416(5) 0.1170(4) 1.2575(6) 0.0623(18) Uani 1 1 d .
H23A H 1.6624 0.1188 1.3374 0.075 Uiso 1 1 calc R
H23B H 1.6525 0.1692 1.2345 0.075 Uiso 1 1 calc R
C24 C 1.7138(6) 0.0596(4) 1.2400(7) 0.070(2) Uani 1 1 d .
H24A H 1.7376 0.0173 1.2957 0.084 Uiso 1 1 calc R
H24B H 1.7828 0.0844 1.2453 0.084 Uiso 1 1 calc R
C25 C 1.6343(6) 0.0283(5) 1.1195(6) 0.068(2) Uani 1 1 d .
H25A H 1.6378 0.0616 1.0626 0.081 Uiso 1 1 calc R
H25B H 1.6548 -0.0254 1.1110 0.081 Uiso 1 1 calc R
C26 C 1.5169(5) 0.0317(4) 1.1110(6) 0.0566(17) Uani 1 1 d .
H26A H 1.4579 0.0446 1.0338 0.068 Uiso 1 1 calc R
H26B H 1.4977 -0.0190 1.1313 0.068 Uiso 1 1 calc R
C27 C 1.3279(7) 0.0436(4) 1.3938(7) 0.068(2) Uani 1 1 d .
H27A H 1.2523 0.0694 1.3559 0.082 Uiso 1 1 calc R
H27B H 1.3729 0.0653 1.4700 0.082 Uiso 1 1 calc R
C28 C 1.3147(8) -0.0439(5) 1.3980(8) 0.090(3) Uani 1 1 d .
H28A H 1.3148 -0.0590 1.4677 0.108 Uiso 1 1 calc R
H28B H 1.2423 -0.0616 1.3334 0.108 Uiso 1 1 calc R
C29 C 1.4169(9) -0.0786(5) 1.3942(9) 0.093(3) Uani 1 1 d .
H29A H 1.3923 -0.1189 1.3357 0.112 Uiso 1 1 calc R
H29B H 1.4713 -0.1017 1.4672 0.112 Uiso 1 1 calc R
C30 C 1.4711(7) -0.0101(4) 1.3669(8) 0.080(2) Uani 1 1 d .
H30A H 1.5430 0.0054 1.4339 0.096 Uiso 1 1 calc R
H30B H 1.4888 -0.0244 1.3071 0.096 Uiso 1 1 calc R
O1 O 1.2348(3) 0.0529(2) 1.0428(3) 0.0471(10) Uani 1 1 d .
O2 O 1.5216(3) 0.0917(2) 1.1885(3) 0.0435(9) Uani 1 1 d .
O3 O 1.3885(3) 0.0536(2) 1.3299(4) 0.0478(10) Uani 1 1 d .
HN1 H 1.482(8) 0.226(5) 1.382(7) 0.080 Uiso 1 1 d .
HN2 H 1.399(7) 0.209(5) 1.028(8) 0.080 Uiso 1 1 d .
HN3 H 1.147(7) 0.143(4) 1.157(7) 0.080 Uiso 1 1 d .

loop_
_atom_site_aniso_label
_atom_site_aniso_U_11
_atom_site_aniso_U_22
_atom_site_aniso_U_33
_atom_site_aniso_U_23
_atom_site_aniso_U_13
_atom_site_aniso_U_12
La1 0.03128(12) 0.02913(12) 0.03406(13) 0.0042(3) 0.01765(10) 0.0033(2)
N1 0.052(3) 0.046(3) 0.046(3) 0.000(2) 0.029(3) -0.009(2)
N2 0.044(3) 0.035(3) 0.050(3) 0.008(2) 0.025(3) 0.004(2)
N3 0.043(2) 0.034(3) 0.055(3) 0.013(4) 0.027(2) 0.003(4)
C1 0.038(3) 0.041(3) 0.030(3) -0.011(2) 0.016(3) -0.007(2)
C2 0.039(3) 0.037(3) 0.036(3) -0.007(2) 0.019(3) 0.000(2)
C2A 0.040(3) 0.041(3) 0.050(4) 0.008(3) 0.010(3) -0.004(3)
C2C 0.065(5) 0.120(7) 0.054(5) 0.035(5) 0.021(4) 0.009(5)
C2B 0.073(5) 0.061(5) 0.107(7) 0.007(5) 0.029(5) 0.032(4)
C3 0.049(3) 0.047(3) 0.039(3) -0.008(3) 0.024(3) -0.012(3)
C4 0.044(4) 0.063(4) 0.047(4) -0.014(3) 0.015(3) -0.010(3)
C5 0.057(4) 0.060(4) 0.039(4) -0.001(3) 0.017(3) 0.000(3)
C6 0.043(3) 0.046(3) 0.027(3) -0.006(2) 0.014(3) -0.009(3)
C6A 0.071(3) 0.056(3) 0.039(3) -0.027(6) 0.022(3) -0.018(7)
C6C 0.085(5) 0.074(5) 0.053(4) 0.016(3) 0.033(4) 0.005(3)
C6B 0.086(6) 0.055(4) 0.077(5) 0.013(4) 0.034(5) 0.013(4)
C7 0.042(3) 0.030(3) 0.032(3) -0.004(2) 0.017(3) -0.003(2)
C8 0.048(3) 0.031(3) 0.034(4) -0.001(3) 0.016(3) 0.003(3)
C8A 0.041(4) 0.043(3) 0.046(4) 0.004(3) 0.022(3) 0.002(3)
C8C 0.046(4) 0.064(4) 0.051(4) -0.004(3) 0.019(3) -0.002(3)
C8B 0.044(4) 0.048(5) 0.043(4) -0.003(3) 0.018(3) -0.001(3)
C9 0.051(4) 0.047(4) 0.038(3) 0.004(3) 0.012(3) 0.007(3)
C10 0.065(4) 0.051(4) 0.033(3) 0.010(3) 0.017(3) -0.004(3)
C11 0.070(5) 0.061(4) 0.047(4) 0.005(3) 0.037(4) 0.000(3)
C12 0.051(3) 0.040(3) 0.037(3) -0.002(3) 0.020(3) -0.007(3)
C12A 0.062(4) 0.045(3) 0.054(4) 0.009(3) 0.039(3) 0.001(3)
C12B 0.084(4) 0.050(7) 0.112(6) -0.005(5) 0.061(4) 0.010(4)
C12C 0.068(5) 0.071(5) 0.100(6) 0.006(4) 0.056(5) -0.001(4)
C13 0.032(3) 0.045(3) 0.047(3) 0.011(3) 0.027(3) 0.009(2)
C14 0.049(3) 0.038(3) 0.038(3) 0.013(3) 0.025(3) 0.007(3)
C14A 0.055(4) 0.040(3) 0.055(4) 0.000(3) 0.023(3) -0.003(3)
C14B 0.072(5) 0.054(5) 0.108(7) -0.019(4) 0.027(5) -0.014(4)
C14C 0.058(5) 0.116(7) 0.039(4) 0.005(4) 0.005(3) -0.015(4)
C15 0.065(4) 0.041(3) 0.048(4) -0.005(3) 0.033(3) 0.007(3)
C16 0.049(4) 0.054(4) 0.075(5) 0.006(3) 0.037(3) 0.019(3)
C17 0.033(3) 0.059(4) 0.063(4) 0.012(3) 0.029(3) 0.009(3)
C18 0.043(2) 0.036(3) 0.040(2) 0.003(4) 0.025(2) 0.000(4)
C18A 0.046(4) 0.063(4) 0.051(4) -0.007(3) 0.027(3) -0.006(3)
C18B 0.060(4) 0.045(4) 0.082(5) -0.010(4) 0.029(4) -0.009(3)
C18C 0.058(4) 0.101(6) 0.050(4) -0.011(4) 0.015(4) -0.013(4)
C19 0.081(6) 0.063(5) 0.031(5) -0.022(4) 0.005(4) -0.012(4)
C20 0.208(13) 0.105(8) 0.059(6) -0.011(6) 0.034(7) -0.075(8)
C21 0.179(10) 0.079(6) 0.084(6) -0.031(5) 0.075(7) -0.070(7)
C22 0.065(5) 0.042(4) 0.063(5) -0.007(4) 0.036(4) -0.005(3)
C23 0.040(4) 0.074(5) 0.066(5) -0.020(4) 0.021(3) 0.001(3)
C24 0.052(4) 0.070(5) 0.085(6) -0.018(4) 0.031(4) 0.004(4)
C25 0.055(4) 0.085(5) 0.061(5) -0.017(4) 0.027(4) 0.004(4)
C26 0.051(4) 0.046(4) 0.071(5) -0.021(3) 0.029(4) 0.005(3)
C27 0.094(6) 0.068(5) 0.065(5) 0.027(4) 0.057(5) 0.025(4)
C28 0.095(7) 0.096(6) 0.088(6) 0.039(5) 0.051(6) -0.004(5)
C29 0.131(8) 0.061(5) 0.109(7) 0.026(5) 0.075(6) 0.022(5)
C30 0.081(5) 0.050(4) 0.130(7) 0.041(4) 0.068(5) 0.029(4)
O1 0.050(2) 0.044(2) 0.046(3) -0.0058(18) 0.022(2) -0.0059(19)
O2 0.042(2) 0.042(2) 0.050(2) -0.0009(18) 0.0257(19) 0.0069(17)
O3 0.054(2) 0.036(2) 0.059(3) 0.0162(19) 0.031(2) 0.0067(18)

loop_
_atom_type_symbol
_atom_type_description
_atom_type_scat_dispersion_real
_atom_type_scat_dispersion_imag
_atom_type_scat_source
C C 0.0033 0.0016 'International Tables Vol C Tables 4.2.6.8 and 6.1.1.4'
H H 0.0000 0.0000 'International Tables Vol C Tables 4.2.6.8 and 6.1.1.4'
N N 0.0061 0.0033 'International Tables Vol C Tables 4.2.6.8 and 6.1.1.4'
O O 0.0106 0.0060 'International Tables Vol C Tables 4.2.6.8 and 6.1.1.4'
La La -0.2871 2.4523 'International Tables Vol C Tables 4.2.6.8 and 6.1.1.4'

loop_
_geom_angle_atom_site_label_1
_geom_angle_atom_site_label_2
_geom_angle_atom_site_label_3
_geom_angle
N1 La1 N3 107.9(2)
N1 La1 N2 107.68(17)
N3 La1 N2 119.88(17)
N1 La1 O2 87.06(16)
N3 La1 O2 150.7(2)
N2 La1 O2 76.68(14)
N1 La1 O3 85.56(15)
N3 La1 O3 81.79(18)
N2 La1 O3 147.27(14)
O2 La1 O3 74.22(12)
N1 La1 O1 160.01(16)
N3 La1 O1 81.02(19)
N2 La1 O1 81.60(16)
O2 La1 O1 77.75(12)
O3 La1 O1 77.91(13)
C1 N1 La1 143.1(4)
C7 N2 La1 149.4(4)
C13 N3 La1 158.6(6)
N1 C1 C6 122.4(5)
N1 C1 C2 118.7(5)
C6 C1 C2 118.9(5)
C3 C2 C1 119.4(5)
C3 C2 C2A 120.2(5)
C1 C2 C2A 120.4(5)
C2C C2A C2B 111.8(6)
C2C C2A C2 114.2(5)
C2B C2A C2 110.0(6)
C2 C3 C4 122.5(6)
C5 C4 C3 118.0(6)
C4 C5 C6 122.7(6)
C5 C6 C1 118.5(5)
C5 C6 C6A 120.7(5)
C1 C6 C6A 120.8(5)
C6B C6A C6 114.6(5)
C6B C6A C6C 110.1(6)
C6 C6A C6C 111.0(8)
N2 C7 C12 123.0(5)
N2 C7 C8 118.6(5)
C12 C7 C8 118.4(5)
C9 C8 C7 119.1(6)
C9 C8 C8A 122.9(6)
C7 C8 C8A 118.0(5)
C8 C8A C8B 110.6(5)
C8 C8A C8C 114.9(6)
C8B C8A C8C 108.8(5)
C10 C9 C8 122.5(6)
C9 C10 C11 119.2(6)
C10 C11 C12 121.6(6)
C11 C12 C7 119.3(5)
C11 C12 C12A 118.7(5)
C7 C12 C12A 121.9(5)
C12B C12A C12C 110.2(5)
C12B C12A C12 110.2(5)
C12C C12A C12 114.5(5)
N3 C13 C14 121.0(5)
N3 C13 C18 120.5(6)
C14 C13 C18 118.4(5)
C13 C14 C15 120.1(5)
C13 C14 C14A 119.8(5)
C15 C14 C14A 120.1(5)
C14C C14A C14 111.0(5)
C14C C14A C14B 109.0(6)
C14 C14A C14B 113.4(6)
C16 C15 C14 121.0(6)
C15 C16 C17 120.0(6)
C16 C17 C18 121.7(6)
C17 C18 C13 118.6(6)
C17 C18 C18A 121.0(5)
C13 C18 C18A 120.3(5)
C18 C18A C18B 109.7(5)
C18 C18A C18C 114.7(5)
C18B C18A C18C 110.1(6)
O1 C19 C20 108.1(7)
C21 C20 C19 109.5(8)
C20 C21 C22 106.7(7)
O1 C22 C21 107.3(6)
O2 C23 C24 106.9(5)
C23 C24 C25 104.0(6)
C26 C25 C24 102.3(5)
O2 C26 C25 107.2(5)
O3 C27 C28 104.3(6)
C29 C28 C27 105.4(7)
C28 C29 C30 104.4(6)
O3 C30 C29 107.3(6)
C19 O1 C22 107.5(5)
C19 O1 La1 122.5(4)
C22 O1 La1 129.8(4)
C26 O2 C23 108.7(4)
C26 O2 La1 128.7(3)
C23 O2 La1 121.2(3)
C30 O3 C27 104.5(5)
C30 O3 La1 132.2(4)
C27 O3 La1 123.3(3)

loop_
_geom_bond_atom_site_label_1
_geom_bond_atom_site_label_2
_geom_bond_distance
La1 N1 2.379(6)
La1 N3 2.395(4)
La1 N2 2.401(5)
La1 O2 2.656(3)
La1 O3 2.671(4)
La1 O1 2.688(4)
N1 C1 1.407(7)
N2 C7 1.378(7)
N3 C13 1.387(7)
C1 C6 1.422(8)
C1 C2 1.422(8)
C2 C3 1.372(7)
C2 C2A 1.527(8)
C2A C2C 1.511(9)
C2A C2B 1.514(9)
C3 C4 1.393(9)
C4 C5 1.373(9)
C5 C6 1.397(8)
C6 C6A 1.527(11)
C6A C6B 1.512(11)
C6A C6C 1.535(9)
C7 C12 1.423(7)
C7 C8 1.431(8)
C8 C9 1.391(9)
C8 C8A 1.521(8)
C8A C8B 1.526(9)
C8A C8C 1.527(8)
C9 C10 1.376(9)
C10 C11 1.376(9)
C11 C12 1.409(8)
C12 C12A 1.526(8)
C12A C12B 1.517(10)
C12A C12C 1.525(8)
C13 C14 1.386(8)
C13 C18 1.439(8)
C14 C15 1.401(8)
C14 C14A 1.524(9)
C14A C14C 1.516(9)
C14A C14B 1.528(9)
C15 C16 1.362(9)
C16 C17 1.363(9)
C17 C18 1.393(8)
C18 C18A 1.516(10)
C18A C18B 1.539(9)
C18A C18C 1.544(9)
C19 O1 1.424(8)
C19 C20 1.429(11)
C20 C21 1.392(12)
C21 C22 1.470(11)
C22 O1 1.432(8)
C23 O2 1.450(7)
C23 C24 1.455(9)
C24 C25 1.530(10)
C25 C26 1.492(9)
C26 O2 1.434(7)
C27 O3 1.439(7)
C27 C28 1.496(10)
C28 C29 1.489(12)
C29 C30 1.497(10)
C30 O3 1.435(7)
